data_1566109
loop_
_publ_author_name
'Guillon, Jean'
'Rubio, Sandra'
'Savrimoutou, Sol\`ene'
'Hall\'e, Fran\,cois'
'Moreau, St\'ephane'
'Sonnet, Pascal'
'Marchivie, Mathieu'

_publ_section_title
;
 Crystal structure and identification of a
 pyrimido[6,1-b][1,3]oxazin-6-one derivative from the reaction of acrolein
 with 5-(phenoxymethyl)-2-amino-2-oxazoline
;
_journal_issue 11
_journal_name_full 'Comptes Rendus Chimie'
_journal_page_first 987
_journal_page_last 992
_journal_paper_doi 10.1016/j.crci.2018.09.013
_journal_volume 21
_journal_year 2018
_chemical_formula_sum 'C26 H32 N4 O6'
_chemical_formula_weight 496.56
_space_group_IT_number 14
_space_group_name_Hall '-P 2ybc'
_space_group_name_H-M_alt 'P 1 21/c 1'
_symmetry_cell_setting monoclinic
_symmetry_Int_Tables_number 14
_symmetry_space_group_name_H-M 'P 1 21/c 1'
_atom_sites_solution_hydrogens geom
_atom_sites_solution_primary direct
_atom_sites_solution_secondary difmap
_audit_creation_method SHELXL-97
_cell_angle_alpha 90.00
_cell_angle_beta 103.041(3)
_cell_angle_gamma 90.00
_cell_formula_units_Z 4
_cell_length_a 21.3337(10)
_cell_length_b 11.3712(7)
_cell_length_c 10.4936(7)
_cell_measurement_reflns_used 4497
_cell_measurement_temperature 183(2)
_cell_measurement_theta_max 72.31
_cell_measurement_theta_min 2.13
_cell_volume 2480.0(3)
_computing_cell_refinement 'CrystalClear (Rigaku/MSC Inc., 2005)'
_computing_data_collection 'CrystalClear (Rigaku/MSC Inc., 2005)'
_computing_data_reduction 'CrystalClear (Rigaku/MSC Inc., 2005)'
_computing_structure_refinement 'SHELXL-97 (Sheldrick, 1997)'
_computing_structure_solution 'SHELXS-97 (Sheldrick, 1990)'
_diffrn_ambient_temperature 183(2)
_diffrn_measured_fraction_theta_full 0.982
_diffrn_measured_fraction_theta_max 0.982
_diffrn_measurement_device_type 'Rigaku RAXIS Rapid'
_diffrn_measurement_method \w-scans
_diffrn_radiation_monochromator 'Rigaku VariMax mirror'
_diffrn_radiation_source 'micro-focus rotating anode'
_diffrn_radiation_type CuK\a
_diffrn_radiation_wavelength 1.54180
_diffrn_reflns_av_R_equivalents 0.0428
_diffrn_reflns_av_sigmaI/netI 0.0289
_diffrn_reflns_limit_h_max 26
_diffrn_reflns_limit_h_min -26
_diffrn_reflns_limit_k_max 13
_diffrn_reflns_limit_k_min -13
_diffrn_reflns_limit_l_max 12
_diffrn_reflns_limit_l_min -12
_diffrn_reflns_number 32457
_diffrn_reflns_theta_full 72.31
_diffrn_reflns_theta_max 72.31
_diffrn_reflns_theta_min 2.13
_exptl_absorpt_coefficient_mu 0.786
_exptl_absorpt_correction_T_max 0.8912
_exptl_absorpt_correction_T_min 0.8586
_exptl_absorpt_correction_type multi-scan
_exptl_absorpt_process_details 'CrystalClear (Rigaku/MSC Inc., 2005)'
_exptl_crystal_colour colourless
_exptl_crystal_density_diffrn 1.330
_exptl_crystal_density_method 'not measured'
_exptl_crystal_description prism
_exptl_crystal_F_000 1056
_exptl_crystal_size_max 0.20
_exptl_crystal_size_mid 0.20
_exptl_crystal_size_min 0.15
_refine_diff_density_max 0.239
_refine_diff_density_min -0.302
_refine_diff_density_rms 0.073
_refine_ls_extinction_method none
_refine_ls_goodness_of_fit_ref 1.189
_refine_ls_hydrogen_treatment constr
_refine_ls_matrix_type full
_refine_ls_number_parameters 335
_refine_ls_number_reflns 4802
_refine_ls_number_restraints 2
_refine_ls_restrained_S_all 1.188
_refine_ls_R_factor_all 0.0569
_refine_ls_R_factor_gt 0.0501
_refine_ls_shift/su_max 0.001
_refine_ls_shift/su_mean 0.000
_refine_ls_structure_factor_coef Fsqd
_refine_ls_weighting_details 'calc w=1/[\s^2^(Fo^2^)+(0.0920P)^2^+0.6898P] where P=(Fo^2^+2Fc^2^)/3'
_refine_ls_weighting_scheme calc
_refine_ls_wR_factor_gt 0.1584
_refine_ls_wR_factor_ref 0.1878
_reflns_number_gt 4497
_reflns_number_total 4802
_reflns_threshold_expression >2sigma(I)
_cod_data_source_file CRC-2018-21-987.CIF
_cod_data_source_block jg504
_cod_original_sg_symbol_H-M P21/c
_cod_database_code 1566109
_symmetry_absolute_configuration ad

loop_
_symmetry_equiv_pos_as_xyz
'x, y, z'
'-x, y+1/2, -z+1/2'
'-x, -y, -z'
'x, -y-1/2, z-1/2'

loop_
_atom_site_label
_atom_site_type_symbol
_atom_site_fract_x
_atom_site_fract_y
_atom_site_fract_z
_atom_site_U_iso_or_equiv
_atom_site_adp_type
_atom_site_occupancy
_atom_site_symmetry_multiplicity
_atom_site_calc_flag
_atom_site_refinement_flags
_atom_site_disorder_assembly
_atom_site_disorder_group
C1 C 0.41648(9) 0.2122(2) 0.6955(2) 0.0518(5) Uani 1 1 d . . .
C2 C 0.41118(13) 0.1289(2) 0.7881(3) 0.0657(7) Uani 1 1 d . . .
H2 H 0.3792 0.1361 0.8376 0.079 Uiso 1 1 calc R . .
C3 C 0.45351(16) 0.0341(3) 0.8077(3) 0.0782(8) Uani 1 1 d . . .
H3 H 0.4505 -0.0230 0.8722 0.094 Uiso 1 1 calc R . .
C4 C 0.49911(14) 0.0215(3) 0.7367(3) 0.0758(8) Uani 1 1 d . . .
H4 H 0.5277 -0.0437 0.7513 0.091 Uiso 1 1 calc R . .
C5 C 0.50329(12) 0.1034(3) 0.6443(3) 0.0711(7) Uani 1 1 d . . .
H5 H 0.5348 0.0945 0.5939 0.085 Uiso 1 1 calc R . .
C6 C 0.46257(11) 0.1986(2) 0.6228(3) 0.0610(6) Uani 1 1 d . . .
H6 H 0.4661 0.2551 0.5581 0.073 Uiso 1 1 calc R . .
O7 O 0.37896(8) 0.31074(18) 0.66687(18) 0.0728(5) Uani 1 1 d . . .
C8 C 0.33996(12) 0.3477(3) 0.7538(3) 0.0740(8) Uani 1 1 d . B .
H8A H 0.3542 0.4262 0.7898 0.089 Uiso 1 1 calc R . .
H8B H 0.3449 0.2917 0.8277 0.089 Uiso 1 1 calc R . .
C9 C 0.26991(10) 0.35323(19) 0.6818(2) 0.0490(5) Uani 1 1 d D . .
H9 H 0.2545 0.2818 0.6381 0.050 Uiso 0.75 1 d PD A 1
O10 O 0.23402(9) 0.37613(18) 0.7794(2) 0.0506(5) Uani 0.75 1 d P B 1
H10 H 0.2316 0.3143 0.8219 0.076 Uiso 0.75 1 calc PR B 1
H9' H 0.2460 0.3682 0.7465 0.050 Uiso 0.25 1 d PD C 2
O10' O 0.2453(3) 0.2403(5) 0.6113(6) 0.0572(15) Uani 0.25 1 d P B 2
H10' H 0.2516 0.1883 0.6678 0.060 Uiso 0.25 1 d P D 2
C11 C 0.25899(9) 0.45080(19) 0.5809(2) 0.0463(5) Uani 1 1 d . B .
H11A H 0.2691 0.5271 0.6263 0.056 Uiso 1 1 calc R . .
H11B H 0.2891 0.4400 0.5225 0.056 Uiso 1 1 calc R . .
N12 N 0.19323(7) 0.45504(14) 0.50118(16) 0.0398(4) Uani 1 1 d . . .
C13 C 0.18033(9) 0.39884(16) 0.38414(18) 0.0382(4) Uani 1 1 d . B .
N14 N 0.11785(7) 0.39912(13) 0.31127(14) 0.0366(4) Uani 1 1 d . . .
C15 C 0.06394(8) 0.43428(15) 0.36536(18) 0.0374(4) Uani 1 1 d . B .
H15 H 0.0286 0.4637 0.2929 0.045 Uiso 1 1 calc R . .
C16 C 0.08430(9) 0.53186(16) 0.4629(2) 0.0421(4) Uani 1 1 d . . .
H16A H 0.0941 0.6034 0.4173 0.051 Uiso 1 1 calc R B .
H16B H 0.0488 0.5506 0.5062 0.051 Uiso 1 1 calc R . .
C17 C 0.14291(9) 0.49482(17) 0.56384(19) 0.0412(4) Uani 1 1 d . B .
H17A H 0.1589 0.5620 0.6222 0.049 Uiso 1 1 calc R . .
H17B H 0.1313 0.4305 0.6179 0.049 Uiso 1 1 calc R . .
O18 O 0.22379(7) 0.35443(14) 0.33857(16) 0.0545(4) Uani 1 1 d . . .
C19 C 0.09823(10) 0.31058(18) 0.20867(18) 0.0424(4) Uani 1 1 d . B .
H19A H 0.1362 0.2835 0.1773 0.051 Uiso 1 1 calc R . .
H19B H 0.0671 0.3454 0.1337 0.051 Uiso 1 1 calc R . .
C20 C 0.06731(9) 0.20640(17) 0.26301(18) 0.0389(4) Uani 1 1 d . . .
H20A H 0.0482 0.1525 0.1905 0.047 Uiso 1 1 calc R B .
H20B H 0.1009 0.1625 0.3256 0.047 Uiso 1 1 calc R . .
C21 C 0.01541(8) 0.24581(15) 0.33159(16) 0.0337(4) Uani 1 1 d . B .
H21 H -0.0221 0.2774 0.2656 0.040 Uiso 1 1 calc R . .
O22 O 0.04030(6) 0.33673(10) 0.42737(12) 0.0348(3) Uani 1 1 d . . .
N23 N -0.00493(7) 0.14775(13) 0.39761(14) 0.0347(4) Uani 1 1 d . . .
H23 H 0.0221 0.0885 0.4169 0.042 Uiso 1 1 calc R B .
C24 C -0.06165(8) 0.13757(15) 0.43302(17) 0.0340(4) Uani 1 1 d . B .
O25 O -0.10695(6) 0.21924(12) 0.38327(14) 0.0438(4) Uani 1 1 d . . .
C26 C -0.16455(8) 0.18408(18) 0.4269(2) 0.0414(4) Uani 1 1 d . B .
H26 H -0.1777 0.2478 0.4813 0.050 Uiso 1 1 calc R . .
C27 C -0.14338(10) 0.0744(2) 0.5110(2) 0.0531(6) Uani 1 1 d . . .
H27A H -0.1477 0.0873 0.6019 0.064 Uiso 1 1 calc R B .
H27B H -0.1696 0.0054 0.4745 0.064 Uiso 1 1 calc R . .
N28 N -0.07572(7) 0.05670(14) 0.50695(16) 0.0404(4) Uani 1 1 d . B .
C29 C -0.21761(9) 0.16006(18) 0.3096(2) 0.0454(5) Uani 1 1 d . . .
H29A H -0.2030 0.1033 0.2509 0.055 Uiso 1 1 calc R B .
H29B H -0.2552 0.1261 0.3370 0.055 Uiso 1 1 calc R . .
O30 O -0.23475(7) 0.26880(12) 0.24335(14) 0.0481(4) Uani 1 1 d . B .
C31 C -0.28620(9) 0.26774(19) 0.1370(2) 0.0460(5) Uani 1 1 d . . .
C32 C -0.30263(10) 0.3761(2) 0.0784(2) 0.0503(5) Uani 1 1 d . B .
H32 H -0.2791 0.4445 0.1122 0.060 Uiso 1 1 calc R . .
C33 C -0.35348(11) 0.3839(3) -0.0296(2) 0.0620(6) Uani 1 1 d . . .
H33 H -0.3652 0.4581 -0.0695 0.074 Uiso 1 1 calc R B .
C34 C -0.38730(12) 0.2839(3) -0.0798(3) 0.0706(7) Uani 1 1 d . B .
H34 H -0.4218 0.2892 -0.1548 0.085 Uiso 1 1 calc R . .
C35 C -0.37082(12) 0.1775(3) -0.0210(3) 0.0709(7) Uani 1 1 d . . .
H35 H -0.3943 0.1091 -0.0553 0.085 Uiso 1 1 calc R B .
C36 C -0.32021(11) 0.1679(2) 0.0884(2) 0.0594(6) Uani 1 1 d . B .
H36 H -0.3092 0.0938 0.1290 0.071 Uiso 1 1 calc R . .

loop_
_atom_site_aniso_label
_atom_site_aniso_U_11
_atom_site_aniso_U_22
_atom_site_aniso_U_33
_atom_site_aniso_U_23
_atom_site_aniso_U_13
_atom_site_aniso_U_12
C1 0.0357(10) 0.0624(14) 0.0527(12) -0.0051(10) 0.0003(8) 0.0022(9)
C2 0.0652(15) 0.0697(16) 0.0634(15) -0.0043(13) 0.0169(12) -0.0098(12)
C3 0.095(2) 0.0617(16) 0.0712(17) 0.0041(13) 0.0054(16) -0.0029(15)
C4 0.0594(15) 0.0607(16) 0.098(2) -0.0115(15) -0.0026(14) 0.0067(12)
C5 0.0485(13) 0.0750(18) 0.0905(19) -0.0145(16) 0.0173(13) 0.0040(12)
C6 0.0506(12) 0.0681(15) 0.0650(15) -0.0005(12) 0.0147(11) 0.0010(11)
O7 0.0583(10) 0.0895(13) 0.0698(11) 0.0103(10) 0.0132(8) 0.0286(9)
C8 0.0540(14) 0.103(2) 0.0597(15) -0.0109(14) 0.0026(11) 0.0294(14)
C9 0.0450(11) 0.0492(12) 0.0501(12) -0.0021(9) 0.0048(9) 0.0036(9)
O10 0.0497(11) 0.0499(11) 0.0525(11) 0.0062(9) 0.0122(9) 0.0011(9)
O10' 0.081(4) 0.042(3) 0.053(3) 0.000(3) 0.025(3) -0.003(3)
C11 0.0352(9) 0.0489(11) 0.0521(11) -0.0001(9) 0.0044(8) -0.0082(8)
N12 0.0361(8) 0.0391(8) 0.0425(9) -0.0044(7) 0.0054(6) -0.0021(6)
C13 0.0393(9) 0.0327(9) 0.0434(10) 0.0004(7) 0.0111(8) -0.0042(7)
N14 0.0406(8) 0.0363(8) 0.0339(8) -0.0005(6) 0.0105(6) -0.0038(6)
C15 0.0371(9) 0.0292(9) 0.0437(10) 0.0027(7) 0.0045(7) 0.0018(7)
C16 0.0406(10) 0.0312(9) 0.0545(11) -0.0042(8) 0.0107(8) -0.0002(7)
C17 0.0427(10) 0.0371(10) 0.0445(10) -0.0051(8) 0.0114(8) -0.0050(8)
O18 0.0433(8) 0.0554(9) 0.0683(10) -0.0173(7) 0.0198(7) -0.0038(6)
C19 0.0477(10) 0.0457(11) 0.0330(9) -0.0029(8) 0.0074(8) -0.0059(8)
C20 0.0402(9) 0.0369(10) 0.0387(10) -0.0058(7) 0.0068(8) -0.0032(7)
C21 0.0341(8) 0.0306(9) 0.0341(9) -0.0009(7) 0.0028(7) -0.0010(6)
O22 0.0372(6) 0.0305(6) 0.0362(7) -0.0022(5) 0.0072(5) -0.0011(5)
N23 0.0313(7) 0.0313(8) 0.0405(8) 0.0028(6) 0.0060(6) 0.0033(6)
C24 0.0322(8) 0.0307(9) 0.0366(9) -0.0012(7) 0.0025(7) 0.0030(7)
O25 0.0321(7) 0.0379(7) 0.0608(9) 0.0127(6) 0.0089(6) 0.0054(5)
C26 0.0327(9) 0.0412(10) 0.0511(11) 0.0064(8) 0.0116(8) 0.0036(7)
C27 0.0402(10) 0.0515(12) 0.0690(14) 0.0207(11) 0.0150(10) 0.0065(9)
N28 0.0365(8) 0.0388(9) 0.0460(9) 0.0080(7) 0.0095(7) 0.0043(6)
C29 0.0406(10) 0.0392(10) 0.0549(12) -0.0019(9) 0.0076(9) -0.0011(8)
O30 0.0455(8) 0.0425(8) 0.0496(8) -0.0007(6) -0.0035(6) -0.0012(6)
C31 0.0373(9) 0.0552(12) 0.0428(10) -0.0062(9) 0.0036(8) 0.0026(8)
C32 0.0441(11) 0.0561(13) 0.0494(12) -0.0009(10) 0.0076(9) 0.0034(9)
C33 0.0531(13) 0.0773(17) 0.0530(13) 0.0052(12) 0.0068(10) 0.0131(12)
C34 0.0506(13) 0.096(2) 0.0574(14) -0.0117(14) -0.0049(11) 0.0084(13)
C35 0.0552(14) 0.0805(18) 0.0684(16) -0.0219(14) -0.0043(12) -0.0036(13)
C36 0.0534(12) 0.0570(14) 0.0613(14) -0.0133(11) -0.0009(10) -0.0036(10)

loop_
_atom_type_symbol
_atom_type_description
_atom_type_scat_dispersion_real
_atom_type_scat_dispersion_imag
_atom_type_scat_source
C C 0.0181 0.0091 'International Tables Vol C Tables 4.2.6.8 and 6.1.1.4'
H H 0.0000 0.0000 'International Tables Vol C Tables 4.2.6.8 and 6.1.1.4'
N N 0.0311 0.0180 'International Tables Vol C Tables 4.2.6.8 and 6.1.1.4'
O O 0.0492 0.0322 'International Tables Vol C Tables 4.2.6.8 and 6.1.1.4'

loop_
_geom_angle_atom_site_label_1
_geom_angle_atom_site_label_2
_geom_angle_atom_site_label_3
_geom_angle
_geom_angle_site_symmetry_1
_geom_angle_site_symmetry_3
O7 C1 C2 125.4(2) . .
O7 C1 C6 115.0(2) . .
C2 C1 C6 119.6(2) . .
C1 C2 C3 118.9(3) . .
C4 C3 C2 121.4(3) . .
C3 C4 C5 119.2(3) . .
C4 C5 C6 121.0(3) . .
C5 C6 C1 119.9(3) . .
C1 O7 C8 119.7(2) . .
O7 C8 C9 110.1(2) . .
O10 C9 C8 106.08(19) . .
O10 C9 C11 110.10(18) . .
C8 C9 C11 110.9(2) . .
O10 C9 O10' 108.7(3) . .
C8 C9 O10' 113.7(3) . .
C11 C9 O10' 107.3(3) . .
N12 C11 C9 113.58(16) . .
C13 N12 C17 122.49(15) . .
C13 N12 C11 118.32(16) . .
C17 N12 C11 117.58(16) . .
O18 C13 N12 121.56(17) . .
O18 C13 N14 119.96(17) . .
N12 C13 N14 118.31(16) . .
C13 N14 C15 122.46(15) . .
C13 N14 C19 119.09(16) . .
C15 N14 C19 110.93(14) . .
O22 C15 N14 110.85(14) . .
O22 C15 C16 109.79(15) . .
N14 C15 C16 109.70(15) . .
C17 C16 C15 109.79(15) . .
N12 C17 C16 110.51(16) . .
N14 C19 C20 109.54(15) . .
C21 C20 C19 111.76(16) . .
N23 C21 O22 108.81(13) . .
N23 C21 C20 109.44(14) . .
O22 C21 C20 110.20(13) . .
C15 O22 C21 110.30(13) . .
C24 N23 C21 126.11(14) . .
N28 C24 N23 125.14(16) . .
N28 C24 O25 118.70(16) . .
N23 C24 O25 116.15(15) . .
C24 O25 C26 105.57(14) . .
O25 C26 C29 108.98(16) . .
O25 C26 C27 104.09(14) . .
C29 C26 C27 113.20(18) . .
N28 C27 C26 104.98(15) . .
C24 N28 C27 106.58(15) . .
O30 C29 C26 107.81(16) . .
C31 O30 C29 117.22(15) . .
O30 C31 C36 124.2(2) . .
O30 C31 C32 115.28(18) . .
C36 C31 C32 120.5(2) . .
C33 C32 C31 119.6(2) . .
C32 C33 C34 120.2(2) . .
C35 C34 C33 119.7(2) . .
C34 C35 C36 120.9(2) . .
C31 C36 C35 119.1(2) . .

loop_
_geom_bond_atom_site_label_1
_geom_bond_atom_site_label_2
_geom_bond_distance
_geom_bond_site_symmetry_2
C1 O7 1.371(3) .
C1 C2 1.380(4) .
C1 C6 1.382(3) .
C2 C3 1.391(4) .
C3 C4 1.360(4) .
C4 C5 1.361(4) .
C5 C6 1.375(4) .
O7 C8 1.429(3) .
C8 C9 1.516(3) .
C9 O10 1.434(3) .
C9 C11 1.515(3) .
C9 O10' 1.516(6) .
C11 N12 1.463(2) .
N12 C13 1.356(2) .
N12 C17 1.452(2) .
C13 O18 1.242(2) .
C13 N14 1.379(2) .
N14 C15 1.449(2) .
N14 C19 1.465(2) .
C15 O22 1.434(2) .
C15 C16 1.506(3) .
C16 C17 1.505(3) .
C19 C20 1.528(3) .
C20 C21 1.518(2) .
C21 N23 1.431(2) .
C21 O22 1.456(2) .
N23 C24 1.349(2) .
C24 N28 1.282(2) .
C24 O25 1.357(2) .
O25 C26 1.461(2) .
C26 C29 1.498(3) .
C26 C27 1.535(3) .
C27 N28 1.467(2) .
C29 O30 1.425(2) .
O30 C31 1.377(2) .
C31 C36 1.382(3) .
C31 C32 1.386(3) .
C32 C33 1.384(3) .
C33 C34 1.386(4) .
C34 C35 1.368(4) .
C35 C36 1.391(3) .

loop_
_geom_torsion_atom_site_label_1
_geom_torsion_atom_site_label_2
_geom_torsion_atom_site_label_3
_geom_torsion_atom_site_label_4
_geom_torsion
_geom_torsion_site_symmetry_1
_geom_torsion_site_symmetry_2
_geom_torsion_site_symmetry_3
_geom_torsion_site_symmetry_4
O7 C1 C2 C3 -179.0(2) . . . .
C6 C1 C2 C3 1.3(4) . . . .
C1 C2 C3 C4 -0.8(4) . . . .
C2 C3 C4 C5 -0.1(4) . . . .
C3 C4 C5 C6 0.5(4) . . . .
C4 C5 C6 C1 -0.1(4) . . . .
O7 C1 C6 C5 179.4(2) . . . .
C2 C1 C6 C5 -0.8(4) . . . .
C2 C1 O7 C8 14.1(4) . . . .
C6 C1 O7 C8 -166.1(2) . . . .
C1 O7 C8 C9 -122.1(2) . . . .
O7 C8 C9 O10 172.9(2) . . . .
O7 C8 C9 C11 -67.6(3) . . . .
O7 C8 C9 O10' 53.5(4) . . . .
O10 C9 C11 N12 -67.2(2) . . . .
C8 C9 C11 N12 175.64(18) . . . .
O10' C9 C11 N12 50.9(3) . . . .
C9 C11 N12 C13 -94.7(2) . . . .
C9 C11 N12 C17 71.2(2) . . . .
C17 N12 C13 O18 -172.22(18) . . . .
C11 N12 C13 O18 -7.0(3) . . . .
C17 N12 C13 N14 12.4(3) . . . .
C11 N12 C13 N14 177.61(16) . . . .
O18 C13 N14 C15 171.10(17) . . . .
N12 C13 N14 C15 -13.4(3) . . . .
O18 C13 N14 C19 24.1(3) . . . .
N12 C13 N14 C19 -160.44(16) . . . .
C13 N14 C15 O22 -86.40(19) . . . .
C19 N14 C15 O22 62.96(18) . . . .
C13 N14 C15 C16 35.0(2) . . . .
C19 N14 C15 C16 -175.63(15) . . . .
O22 C15 C16 C17 68.19(19) . . . .
N14 C15 C16 C17 -53.9(2) . . . .
C13 N12 C17 C16 -33.3(2) . . . .
C11 N12 C17 C16 161.35(16) . . . .
C15 C16 C17 N12 53.3(2) . . . .
C13 N14 C19 C20 95.11(19) . . . .
C15 N14 C19 C20 -55.4(2) . . . .
N14 C19 C20 C21 50.4(2) . . . .
C19 C20 C21 N23 -171.17(14) . . . .
C19 C20 C21 O22 -51.55(18) . . . .
N14 C15 O22 C21 -63.46(17) . . . .
C16 C15 O22 C21 175.19(14) . . . .
N23 C21 O22 C15 177.30(13) . . . .
C20 C21 O22 C15 57.30(17) . . . .
O22 C21 N23 C24 81.80(19) . . . .
C20 C21 N23 C24 -157.72(16) . . . .
C21 N23 C24 N28 -170.22(17) . . . .
C21 N23 C24 O25 11.0(2) . . . .
N28 C24 O25 C26 -3.2(2) . . . .
N23 C24 O25 C26 175.66(15) . . . .
C24 O25 C26 C29 -119.23(16) . . . .
C24 O25 C26 C27 1.8(2) . . . .
O25 C26 C27 N28 -0.3(2) . . . .
C29 C26 C27 N28 117.88(19) . . . .
N23 C24 N28 C27 -175.76(18) . . . .
O25 C24 N28 C27 3.0(2) . . . .
C26 C27 N28 C24 -1.4(2) . . . .
O25 C26 C29 O30 -67.22(19) . . . .
C27 C26 C29 O30 177.48(16) . . . .
C26 C29 O30 C31 -175.47(16) . . . .
C29 O30 C31 C36 -2.5(3) . . . .
C29 O30 C31 C32 177.78(18) . . . .
O30 C31 C32 C33 179.64(19) . . . .
C36 C31 C32 C33 -0.1(3) . . . .
C31 C32 C33 C34 -0.7(4) . . . .
C32 C33 C34 C35 0.9(4) . . . .
C33 C34 C35 C36 -0.4(4) . . . .
O30 C31 C36 C35 -179.1(2) . . . .
C32 C31 C36 C35 0.6(4) . . . .
C34 C35 C36 C31 -0.4(4) . . . .
